data_1529925
loop_
_publ_author_name
'Figgis, B.N.'
'Skelton, B.W.'
'White, A.H.'

_publ_section_title
;
 Crystal structures of the simple monoclinic and orthorhombic polytypes of
 tripotassium hexacyanoferrate(III)
;
_journal_name_full 'Australian Journal of Chemistry'
_journal_page_first 1195
_journal_page_last 1199
_journal_volume 31
_journal_year 1978
_chemical_formula_sum 'C6 Fe K3 N6'
_chemical_name_systematic 'K3 (Fe (C N)6)'
_space_group_IT_number 14
_symmetry_space_group_name_Hall '-P 2ybc'
_symmetry_space_group_name_H-M 'P 1 21/c 1'
_cell_angle_alpha 90
_cell_angle_beta 107.29
_cell_angle_gamma 90
_cell_formula_units_Z 2
_cell_length_a 7.047
_cell_length_b 10.4
_cell_length_c 8.384
_cell_volume 586.688
_citation_journal_id_ASTM AJCHAS
_cod_data_source_file Figgis_AJCHAS_1978_230.cif
_cod_data_source_block C6Fe1K3N6
_cod_original_cell_volume 586.6877
_cod_original_formula_sum 'C6 Fe1 K3 N6'
_cod_database_code 1529925

loop_
_symmetry_equiv_pos_as_xyz
x,y,z
-x,y+1/2,-z+1/2
-x,-y,-z
x,-y-1/2,z-1/2

loop_
_atom_site_label
_atom_site_type_symbol
_atom_site_fract_x
_atom_site_fract_y
_atom_site_fract_z
_atom_site_occupancy
_atom_site_U_iso_or_equiv
K2 K+1 0 0 0.5 1 0.0
Fe1 Fe+3 0 0 0 1 0.0
C1 C+2 0.1205 0.1683 0.0288 1 0.0
N3 N-3 0.2974 -0.0881 -0.1846 1 0.0
K1 K+1 0.5025 -0.27007 0.12528 1 0.0
C2 C+2 0.1875 -0.0524 0.2102 1 0.0
C3 C+2 0.1887 -0.0554 -0.1145 1 0.0
N2 N-3 0.2962 -0.0826 0.3361 1 0.0
N1 N-3 0.1996 0.2665 0.0485 1 0.0
